data_1532118
loop_
_publ_author_name
'Rozenberg, K.A.'
'Rastsvetaeva, R.K.'
'Subbotin, V.V.'
'Chukanov, N.V.'

_publ_section_title
;
 Acentric niobium-rich analogue of labuntsovite-Fe: crystal structure and
 microtwinning
;
_journal_name_full Kristallografiya
_journal_page_first 453
_journal_page_last 456
_journal_volume 47
_journal_year 2002
_chemical_formula_sum 'Ba0.48 Fe0.66 H14.56 K4.52 Mg0.44 Na2.4 Nb3.2 O61.92 Si16 Ti4.8'
_chemical_name_systematic
;
(Na2.4 K1.6) (K2.2 (H3 O)0.79) (K0.72 Ba0.48) (Fe0.66 Mg0.44 (H2 O)2.21) 
(Ti4.8 Nb3.2 ((O H)1.93 O6.07)) (Si4 O12)4 (H2 O)2.92
;
_space_group_IT_number 8
_symmetry_space_group_name_Hall 'C -2y'
_symmetry_space_group_name_H-M 'C 1 m 1'
_cell_angle_alpha 90
_cell_angle_beta 117.42
_cell_angle_gamma 90
_cell_formula_units_Z 1
_cell_length_a 14.45
_cell_length_b 13.91
_cell_length_c 7.836
_cell_volume 1398.085
_citation_journal_id_ASTM KRISAJ
_cod_data_source_file Rozenberg_KRISAJ_2002_734.cif
_cod_data_source_block H14.56Ba0.48Fe0.66K4.52Mg0.44Na2.4Nb3.2O61.92Si16Ti4.8
_cod_original_formula_sum
;
H14.56 Ba0.48 Fe0.66 K4.52 Mg0.44 Na2.4 Nb3.2 O61.92 Si16 Ti4.8
;
_cod_database_code 1532118

loop_
_symmetry_equiv_pos_as_xyz
x,y,z
x,-y,z
x+1/2,y+1/2,z
x+1/2,-y+1/2,z

loop_
_atom_site_label
_atom_site_type_symbol
_atom_site_fract_x
_atom_site_fract_y
_atom_site_fract_z
_atom_site_occupancy
_atom_site_U_iso_or_equiv
Na1 Na+1 0.917 0.232 0.006 0.6 0.0
O18 O-2 0.0881 0.1267 0.681 1 0.0
O14 O-2 0.272 0.133 0.388 1 0.0
Si2 Si+4 0.7955 0.1096 0.1918 1 0.0
O2 O-2 0.0812 0 0.322 0.54 0.0
Nb1 Nb+5 -0.0002 0.2273 0.5002 0.3 0.0
O12 O-2 0.4174 0.176 0.31 1 0.0
O17 O-2 0.643 0 0.723 1 0.0
K3 K+1 0.421 0 0.713 0.395 0.0
O8 O-2 0.102 0.224 0.38 1 0.0
O7 O-2 0.7285 0.1884 0.269 1 0.0
O3 O-2 0.9075 0 0.6491 0.567 0.0
Ti1 Ti+4 -0.0002 0.2273 0.5002 0.7 0.0
K2 K+1 0.498 0.178 -0.002 0.4 0.0
O1 O-2 0.421 0 0.713 0.395 0.0
O20 O-2 0.008 0.123 0.015 0.73 0.0
Si3 Si+4 0.325 0.1102 0.2445 1 0.0
K1 K+1 0.5807 0 0.292 0.7 0.0
Nb2 Nb+5 0.2518 0.2516 0.4943 0.5 0.0
Si1 Si+4 0.2104 0.1097 0.797 1 0.0
O6 O-2 0.2763 0.1771 0.737 1 0.0
K4 K+1 0.0812 0 0.322 0.36 0.0
Si4 Si+4 0.6843 0.1104 0.7492 1 0.0
Ti2 Ti+4 0.2518 0.2516 0.4943 0.5 0.0
O5 O-2 0.7698 0.1229 0.981 1 0.0
O15 O-2 0.7427 0.1231 0.622 1 0.0
O9 O-2 0.9024 0.2278 0.6 1 0.0
O10 O-2 0.2452 0 0.79 1 0.0
O4 O-2 0.241 0.1354 0.035 1 0.0
Mg1 Mg+2 0.0091 0 0.513 0.22 0.0
Fe1 Fe+2 0.0091 0 0.513 0.33 0.0
O16 O-2 0.369 0 0.275 1 0.0
Ba1 Ba+2 0.9075 0 0.6491 0.243 0.0
O11 O-2 0.758 0 0.221 1 0.0
O19 O-2 0.9206 0.1151 0.335 1 0.0
O13 O-2 0.5789 0.1806 0.694 1 0.0
